data_7046065
loop_
_publ_author_name
'Curnock, Emily'
'Levason, William'
'Light, Mark E.'
'Luthra, Sajinder K.'
'McRobbie, Graeme'
'Monzittu, Francesco M.'
'Reid, Gillian'
'Williams, R. Nathan'

_publ_section_title
;
 Group 3 metal trihalide complexes with neutral N-donor ligands -
 exploring their affinity towards fluoride.
;
_journal_issue 17
_journal_name_full 'Dalton transactions (Cambridge, England : 2003)'
_journal_page_first 6059
_journal_page_last 6068
_journal_paper_doi 10.1039/c8dt00480c
_journal_volume 47
_journal_year 2018
_chemical_formula_moiety 'C15 H11 Cl3 N3 O Y'
_chemical_formula_sum 'C15 H11 Cl3 N3 O Y'
_chemical_formula_weight 444.53
_space_group_crystal_system triclinic
_space_group_IT_number 2
_space_group_name_Hall '-P 1'
_space_group_name_H-M_alt 'P -1'
_symmetry_space_group_name_Hall '-P 1'
_symmetry_space_group_name_H-M 'P -1'
_atom_sites_solution_hydrogens geom
_audit_creation_date 2016-05-03
_audit_creation_method
;
Olex2 1.2
(compiled 2016.02.19 svn.r3266 for OlexSys, GUI svn.r5155)
;
_audit_update_record
;
2017-12-11 deposited with the CCDC.
2018-03-02 downloaded from the CCDC.
;
_cell_angle_alpha 70.174(9)
_cell_angle_beta 83.413(7)
_cell_angle_gamma 73.153(8)
_cell_formula_units_Z 2
_cell_length_a 7.5645(7)
_cell_length_b 9.9623(10)
_cell_length_c 12.1261(11)
_cell_measurement_reflns_used 4654
_cell_measurement_temperature 100(2)
_cell_measurement_theta_max 32.0810
_cell_measurement_theta_min 2.3960
_cell_volume 822.62(15)
_computing_cell_refinement 'CrysAlisPro 1.171.38.41 (Rigaku OD, 2015)'
_computing_data_collection 'CrysAlisPro 1.171.38.41 (Rigaku OD, 2015)'
_computing_data_reduction 'CrysAlisPro 1.171.38.41 (Rigaku OD, 2015)'
_computing_molecular_graphics 'Olex2 (Dolomanov et al., 2009)'
_computing_publication_material 'Olex2 (Dolomanov et al., 2009)'
_computing_structure_refinement 'ShelXL (Sheldrick, 2015)'
_diffrn_ambient_temperature 100.15
_diffrn_detector 'CCD plate'
_diffrn_measured_fraction_theta_full 1.000
_diffrn_measured_fraction_theta_max 1.000
_diffrn_measurement_details
;
List of Runs (angles in degrees, time in seconds):

  # Type    Start    End  Width  t~exp~   \w     \q     \k     \f   Frames
#--------------------------------------------------------------------------
  1  \w    -77.00  37.00   1.00   15.00    --  -23.00   0.00 -60.00  114
  2  \w    -39.00  67.00   1.00   15.00    --  -23.00  72.00  90.00  106
  3  \w    -79.00  16.00   1.00   15.00    --  -23.00 -72.00 -30.00   95
  4  \w    -70.00  16.00   1.00   15.00    --  -23.00 -72.00 150.00   86
  5  \w    -55.00 -24.00   1.00   15.00    --  -23.00  72.00 -60.00   31
  6  \w    -39.00  67.00   1.00   15.00    --  -23.00  72.00-180.00  106
  7  \w    -78.00  16.00   1.00   15.00    --  -23.00 -72.00  60.00   94
  8  \w    -70.00 -52.00   1.00   15.00    --  -23.00 -72.00-120.00   18
;
_diffrn_measurement_device 'abstract diffractometer'
_diffrn_measurement_device_type 'dtrek-CrysAlisPro-abstract goniometer imported rigaku-d*trek images'
_diffrn_measurement_method '\w scans'
_diffrn_orient_matrix_type 'CrysAlisPro convention (1999,Acta A55,543-557)'
_diffrn_orient_matrix_UB_11 -0.0037061000
_diffrn_orient_matrix_UB_12 0.0590921000
_diffrn_orient_matrix_UB_13 0.0210393000
_diffrn_orient_matrix_UB_21 0.0482384000
_diffrn_orient_matrix_UB_22 -0.0512596000
_diffrn_orient_matrix_UB_23 0.0507609000
_diffrn_orient_matrix_UB_31 0.0852120000
_diffrn_orient_matrix_UB_32 0.0073293000
_diffrn_orient_matrix_UB_33 -0.0291243000
_diffrn_radiation_monochromator graphite
_diffrn_radiation_probe x-ray
_diffrn_radiation_type MoK\a
_diffrn_radiation_wavelength 0.71073
_diffrn_reflns_av_R_equivalents 0.0877
_diffrn_reflns_av_unetI/netI 0.0859
_diffrn_reflns_Laue_measured_fraction_full 1.000
_diffrn_reflns_Laue_measured_fraction_max 1.000
_diffrn_reflns_limit_h_max 9
_diffrn_reflns_limit_h_min -9
_diffrn_reflns_limit_k_max 11
_diffrn_reflns_limit_k_min -12
_diffrn_reflns_limit_l_max 14
_diffrn_reflns_limit_l_min -14
_diffrn_reflns_number 10392
_diffrn_reflns_point_group_measured_fraction_full 1.000
_diffrn_reflns_point_group_measured_fraction_max 1.000
_diffrn_reflns_theta_full 26.000
_diffrn_reflns_theta_max 25.999
_diffrn_reflns_theta_min 2.256
_diffrn_source 'fine-focus sealed X-ray tube'
_diffrn_source_type 'Enhance (Mo) X-ray Source'
_exptl_absorpt_coefficient_mu 4.037
_exptl_absorpt_correction_T_max 1.00000
_exptl_absorpt_correction_T_min 0.41036
_exptl_absorpt_correction_type multi-scan
_exptl_absorpt_process_details
;
CrysAlisPro 1.171.38.41 (Rigaku Oxford Diffraction, 2015)
Empirical absorption correction using spherical harmonics,
 implemented in SCALE3 ABSPACK scaling algorithm.
;
_exptl_crystal_colour colourless
_exptl_crystal_density_diffrn 1.795
_exptl_crystal_description block
_exptl_crystal_F_000 440
_exptl_crystal_size_max 0.049
_exptl_crystal_size_mid 0.036
_exptl_crystal_size_min 0.016
_refine_diff_density_max 1.114
_refine_diff_density_min -1.011
_refine_diff_density_rms 0.148
_refine_ls_extinction_method none
_refine_ls_goodness_of_fit_ref 1.029
_refine_ls_hydrogen_treatment constr
_refine_ls_matrix_type full
_refine_ls_number_parameters 208
_refine_ls_number_reflns 3236
_refine_ls_number_restraints 0
_refine_ls_restrained_S_all 1.029
_refine_ls_R_factor_all 0.0827
_refine_ls_R_factor_gt 0.0531
_refine_ls_shift/su_max 0.000
_refine_ls_shift/su_mean 0.000
_refine_ls_structure_factor_coef Fsqd
_refine_ls_weighting_details 'w=1/[\s^2^(Fo^2^)+(0.0636P)^2^+0.1403P] where P=(Fo^2^+2Fc^2^)/3'
_refine_ls_weighting_scheme calc
_refine_ls_wR_factor_gt 0.1168
_refine_ls_wR_factor_ref 0.1299
_reflns_Friedel_coverage 0.000
_reflns_number_gt 2411
_reflns_number_total 3236
_reflns_threshold_expression 'I > 2\s(I)'
_cod_data_source_file c8dt00480c2.cif
_cod_data_source_block 2016fmm7662-39ar
_cod_depositor_comments 'Adding full bibliography for 7046064--7046071.cif.'
_cod_original_cell_volume 822.62(14)
_cod_database_code 7046065
_shelxl_version_number 2014-1
_shelx_space_group_comment
;
The symmetry employed for this shelxl refinement is uniquely defined
by the following loop, which should always be used as a source of
symmetry information in preference to the above space-group names.
They are only intended as comments.
;
_shelx_estimated_absorpt_t_max 0.938
_shelx_estimated_absorpt_t_min 0.827
_reflns_odcompleteness_completeness 91.27
_reflns_odcompleteness_iscentric 1
_reflns_odcompleteness_theta 32.42
_olex2_refinement_description
;
1. Fixed Uiso
 At 1.2 times of:
  All C(H) groups
2.a Aromatic/amide H refined with riding coordinates:
 C4(H4), C3(H3), C7(H7), C9(H9), C8(H8), C2(H2), C15(H15), C13(H13), C1(H1),
 C14(H14), C12(H12)
;
_olex2_submission_special_instructions 'No special instructions were received'
_oxdiff_exptl_absorpt_empirical_details
;
Empirical correction (ABSPACK) includes:
- Absorption correction using spherical harmonics
- Frame scaling
- Detector area scaling
;
_oxdiff_exptl_absorpt_empirical_full_max 2.751
_oxdiff_exptl_absorpt_empirical_full_min 0.368

loop_
_space_group_symop_operation_xyz
'x, y, z'
'-x, -y, -z'

loop_
_atom_site_label
_atom_site_type_symbol
_atom_site_fract_x
_atom_site_fract_y
_atom_site_fract_z
_atom_site_U_iso_or_equiv
_atom_site_adp_type
_atom_site_occupancy
_atom_site_site_symmetry_order
_atom_site_calc_flag
_atom_site_refinement_flags_posn
Y1 Y 0.21923(8) 0.33018(5) 0.20771(4) 0.01395(18) Uani 1 1 d .
Cl2 Cl -0.0094(2) 0.20949(14) 0.15519(10) 0.0168(3) Uani 1 1 d .
Cl1 Cl 0.4458(2) 0.43723(14) 0.27208(11) 0.0205(3) Uani 1 1 d .
Cl3 Cl -0.0553(2) 0.57717(14) 0.19514(11) 0.0189(3) Uani 1 1 d .
O1 O 0.2074(5) 0.4787(4) 0.0100(3) 0.0170(9) Uani 1 1 d .
N1 N 0.4825(7) 0.1987(5) 0.1043(4) 0.0149(10) Uani 1 1 d .
N2 N 0.3621(7) 0.0671(5) 0.3189(3) 0.0146(10) Uani 1 1 d .
N3 N 0.1086(7) 0.2491(5) 0.4172(4) 0.0166(10) Uani 1 1 d .
C4 C 0.6888(8) -0.0264(6) 0.0891(5) 0.0187(13) Uani 1 1 d .
H4 H 0.7345 -0.1309 0.1212 0.022 Uiso 1 1 calc R
C5 C 0.5504(8) 0.0510(6) 0.1480(4) 0.0164(12) Uani 1 1 d .
C3 C 0.7593(8) 0.0486(6) -0.0155(5) 0.0200(13) Uani 1 1 d .
H3 H 0.8525 -0.0037 -0.0568 0.024 Uiso 1 1 calc R
C7 C 0.5311(9) -0.1763(6) 0.3162(5) 0.0206(13) Uani 1 1 d .
H7 H 0.6067 -0.2379 0.2742 0.025 Uiso 1 1 calc R
C11 C 0.1757(8) 0.1069(6) 0.4866(4) 0.0169(13) Uani 1 1 d .
C9 C 0.3596(8) -0.1457(6) 0.4861(5) 0.0201(13) Uani 1 1 d .
H9 H 0.3197 -0.1861 0.5645 0.024 Uiso 1 1 calc R
C6 C 0.4787(8) -0.0232(6) 0.2645(5) 0.0163(12) Uani 1 1 d .
C8 C 0.4724(9) -0.2371(6) 0.4283(5) 0.0252(14) Uani 1 1 d .
H8 H 0.5090 -0.3412 0.4659 0.030 Uiso 1 1 calc R
C2 C 0.6939(8) 0.1993(6) -0.0596(5) 0.0203(13) Uani 1 1 d .
H2 H 0.7415 0.2542 -0.1312 0.024 Uiso 1 1 calc R
C15 C -0.0100(8) 0.3427(6) 0.4664(5) 0.0188(13) Uani 1 1 d .
H15 H -0.0614 0.4415 0.4181 0.023 Uiso 1 1 calc R
C13 C 0.0092(8) 0.1592(6) 0.6523(4) 0.0202(13) Uani 1 1 d .
H13 H -0.0245 0.1282 0.7331 0.024 Uiso 1 1 calc R
C1 C 0.5573(8) 0.2687(6) 0.0031(4) 0.0176(12) Uani 1 1 d .
H1 H 0.5125 0.3735 -0.0273 0.021 Uiso 1 1 calc R
C10 C 0.3053(8) 0.0039(6) 0.4299(4) 0.0170(13) Uani 1 1 d .
C14 C -0.0609(9) 0.3033(6) 0.5826(5) 0.0230(14) Uani 1 1 d .
H14 H -0.1427 0.3738 0.6144 0.028 Uiso 1 1 calc R
C12 C 0.1289(9) 0.0608(6) 0.6033(5) 0.0214(13) Uani 1 1 d .
H12 H 0.1789 -0.0390 0.6502 0.026 Uiso 1 1 calc R

loop_
_atom_site_aniso_label
_atom_site_aniso_U_11
_atom_site_aniso_U_22
_atom_site_aniso_U_33
_atom_site_aniso_U_23
_atom_site_aniso_U_13
_atom_site_aniso_U_12
Y1 0.0231(4) 0.0088(3) 0.0083(3) -0.0021(2) 0.0003(2) -0.0028(2)
Cl2 0.0249(9) 0.0111(6) 0.0133(6) -0.0014(5) -0.0020(6) -0.0056(6)
Cl1 0.0285(9) 0.0163(7) 0.0172(7) -0.0022(6) -0.0043(6) -0.0090(7)
Cl3 0.0280(9) 0.0133(7) 0.0129(6) -0.0062(5) -0.0015(6) 0.0008(6)
O1 0.020(2) 0.0141(19) 0.0115(17) -0.0002(15) 0.0016(16) -0.0019(18)
N1 0.019(3) 0.013(2) 0.014(2) -0.0041(19) 0.002(2) -0.007(2)
N2 0.021(3) 0.017(2) 0.008(2) -0.0064(19) -0.0012(19) -0.005(2)
N3 0.027(3) 0.016(2) 0.010(2) -0.0046(19) -0.001(2) -0.009(2)
C4 0.025(4) 0.013(3) 0.018(3) -0.006(2) -0.002(3) -0.002(3)
C5 0.022(3) 0.011(3) 0.015(3) -0.004(2) -0.004(2) -0.001(3)
C3 0.016(3) 0.023(3) 0.023(3) -0.014(3) 0.002(3) -0.001(3)
C7 0.023(4) 0.015(3) 0.023(3) -0.004(2) 0.002(3) -0.007(3)
C11 0.024(4) 0.017(3) 0.013(3) -0.003(2) -0.002(2) -0.012(3)
C9 0.030(4) 0.015(3) 0.015(3) 0.000(2) -0.003(3) -0.009(3)
C6 0.018(3) 0.013(3) 0.018(3) -0.004(2) -0.007(2) -0.004(2)
C8 0.036(4) 0.012(3) 0.024(3) 0.000(2) -0.001(3) -0.009(3)
C2 0.025(4) 0.021(3) 0.013(3) -0.008(2) 0.001(2) -0.003(3)
C15 0.028(4) 0.009(3) 0.020(3) -0.006(2) 0.000(3) -0.004(3)
C13 0.026(4) 0.028(3) 0.008(2) -0.004(2) 0.003(2) -0.014(3)
C1 0.016(3) 0.015(3) 0.020(3) -0.003(2) -0.002(2) -0.004(3)
C10 0.025(4) 0.011(3) 0.014(3) 0.001(2) -0.004(2) -0.008(3)
C14 0.031(4) 0.025(3) 0.017(3) -0.011(3) 0.005(3) -0.010(3)
C12 0.031(4) 0.016(3) 0.016(3) 0.001(2) -0.001(3) -0.013(3)

loop_
_atom_type_symbol
_atom_type_description
_atom_type_scat_dispersion_real
_atom_type_scat_dispersion_imag
_atom_type_scat_source
C C 0.0033 0.0016 'International Tables Vol C Tables 4.2.6.8 and 6.1.1.4'
H H 0.0000 0.0000 'International Tables Vol C Tables 4.2.6.8 and 6.1.1.4'
Cl Cl 0.1484 0.1585 'International Tables Vol C Tables 4.2.6.8 and 6.1.1.4'
N N 0.0061 0.0033 'International Tables Vol C Tables 4.2.6.8 and 6.1.1.4'
O O 0.0106 0.0060 'International Tables Vol C Tables 4.2.6.8 and 6.1.1.4'
Y Y -2.7962 3.5667 'International Tables Vol C Tables 4.2.6.8 and 6.1.1.4'

loop_
_geom_angle_atom_site_label_1
_geom_angle_atom_site_label_2
_geom_angle_atom_site_label_3
_geom_angle
Cl2 Y1 Cl3 90.55(5)
Cl1 Y1 Cl2 176.48(4)
Cl1 Y1 Cl3 90.77(5)
O1 Y1 Cl2 86.90(10)
O1 Y1 Cl1 96.60(10)
O1 Y1 Cl3 74.09(9)
O1 Y1 N1 73.41(13)
O1 Y1 N2 135.85(13)
O1 Y1 N3 156.54(15)
N1 Y1 Cl2 91.85(10)
N1 Y1 Cl1 88.81(11)
N1 Y1 Cl3 147.22(10)
N1 Y1 N3 129.73(15)
N2 Y1 Cl2 80.83(11)
N2 Y1 Cl1 96.34(11)
N2 Y1 Cl3 147.50(11)
N2 Y1 N1 64.87(14)
N2 Y1 N3 65.58(14)
N3 Y1 Cl2 88.31(10)
N3 Y1 Cl1 88.61(10)
N3 Y1 Cl3 83.01(11)
C5 N1 Y1 119.9(3)
C1 N1 Y1 122.9(4)
C1 N1 C5 117.1(5)
C6 N2 Y1 120.4(3)
C6 N2 C10 117.6(5)
C10 N2 Y1 121.2(3)
C11 N3 Y1 119.8(3)
C15 N3 Y1 122.6(3)
C15 N3 C11 117.5(4)
C5 C4 H4 120.1
C3 C4 H4 120.1
C3 C4 C5 119.9(5)
N1 C5 C4 121.4(5)
N1 C5 C6 116.6(5)
C4 C5 C6 121.9(5)
C4 C3 H3 120.3
C2 C3 C4 119.3(5)
C2 C3 H3 120.3
C6 C7 H7 120.5
C8 C7 H7 120.5
C8 C7 C6 119.0(5)
N3 C11 C10 116.8(4)
N3 C11 C12 121.6(5)
C12 C11 C10 121.6(5)
C8 C9 H9 120.2
C10 C9 H9 120.2
C10 C9 C8 119.6(5)
N2 C6 C5 115.9(5)
N2 C6 C7 122.1(5)
C7 C6 C5 122.0(5)
C7 C8 C9 119.3(5)
C7 C8 H8 120.4
C9 C8 H8 120.4
C3 C2 H2 121.1
C3 C2 C1 117.8(5)
C1 C2 H2 121.1
N3 C15 H15 118.3
N3 C15 C14 123.4(5)
C14 C15 H15 118.3
C14 C13 H13 120.5
C12 C13 H13 120.5
C12 C13 C14 119.0(5)
N1 C1 C2 124.5(5)
N1 C1 H1 117.7
C2 C1 H1 117.7
N2 C10 C11 116.0(4)
N2 C10 C9 122.3(5)
C9 C10 C11 121.7(5)
C15 C14 C13 118.5(5)
C15 C14 H14 120.7
C13 C14 H14 120.7
C11 C12 C13 119.9(5)
C11 C12 H12 120.1
C13 C12 H12 120.1

loop_
_geom_bond_atom_site_label_1
_geom_bond_atom_site_label_2
_geom_bond_distance
Y1 Cl2 2.6116(14)
Y1 Cl1 2.5716(14)
Y1 Cl3 2.6919(15)
Y1 O1 2.348(3)
Y1 N1 2.506(4)
Y1 N2 2.480(4)
Y1 N3 2.514(4)
N1 C5 1.344(6)
N1 C1 1.342(6)
N2 C6 1.353(7)
N2 C10 1.358(6)
N3 C11 1.358(7)
N3 C15 1.342(7)
C4 H4 0.9500
C4 C5 1.390(7)
C4 C3 1.372(8)
C5 C6 1.479(7)
C3 H3 0.9500
C3 C2 1.368(8)
C7 H7 0.9500
C7 C6 1.391(7)
C7 C8 1.368(8)
C11 C10 1.491(7)
C11 C12 1.370(7)
C9 H9 0.9500
C9 C8 1.376(8)
C9 C10 1.369(7)
C8 H8 0.9500
C2 H2 0.9500
C2 C1 1.373(7)
C15 H15 0.9500
C15 C14 1.370(7)
C13 H13 0.9500
C13 C14 1.376(8)
C13 C12 1.376(8)
C1 H1 0.9500
C14 H14 0.9500
C12 H12 0.9500

loop_
_geom_torsion_atom_site_label_1
_geom_torsion_atom_site_label_2
_geom_torsion_atom_site_label_3
_geom_torsion_atom_site_label_4
_geom_torsion
Y1 N1 C5 C4 176.1(4)
Y1 N1 C5 C6 -7.5(6)
Y1 N1 C1 C2 -175.9(4)
Y1 N2 C6 C5 15.1(6)
Y1 N2 C6 C7 -166.4(4)
Y1 N2 C10 C11 -9.4(6)
Y1 N2 C10 C9 169.1(4)
Y1 N3 C11 C10 -3.7(6)
Y1 N3 C11 C12 175.4(4)
Y1 N3 C15 C14 -174.8(4)
N1 C5 C6 N2 -4.8(7)
N1 C5 C6 C7 176.6(5)
N3 C11 C10 N2 8.4(7)
N3 C11 C10 C9 -170.1(5)
N3 C11 C12 C13 0.8(9)
N3 C15 C14 C13 -1.7(9)
C4 C5 C6 N2 171.7(5)
C4 C5 C6 C7 -6.9(8)
C4 C3 C2 C1 -1.0(8)
C5 N1 C1 C2 1.7(8)
C5 C4 C3 C2 1.0(9)
C3 C4 C5 N1 0.4(8)
C3 C4 C5 C6 -175.9(5)
C3 C2 C1 N1 -0.4(9)
C11 N3 C15 C14 2.3(8)
C6 N2 C10 C11 -179.5(5)
C6 N2 C10 C9 -1.0(8)
C6 C7 C8 C9 1.5(9)
C8 C7 C6 N2 -4.1(9)
C8 C7 C6 C5 174.4(5)
C8 C9 C10 N2 -1.5(9)
C8 C9 C10 C11 176.9(5)
C15 N3 C11 C10 179.2(5)
C15 N3 C11 C12 -1.8(8)
C1 N1 C5 C4 -1.7(8)
C1 N1 C5 C6 174.8(5)
C10 N2 C6 C5 -174.7(5)
C10 N2 C6 C7 3.9(8)
C10 C11 C12 C13 179.8(5)
C10 C9 C8 C7 1.2(9)
C14 C13 C12 C11 -0.2(9)
C12 C11 C10 N2 -170.7(5)
C12 C11 C10 C9 10.8(8)
C12 C13 C14 C15 0.7(9)
